data_2216134
loop_
_publ_author_name
'Sun, Hong-shun'
'He, Wei'
'Xu, Ye-ming'
'Tang, Shi-gui'
'Guo, Cheng'

_publ_section_title
;
 (<i>Z</i>)-5-(3-Nitrobenzylidene)-1,3-thiazolidine-2,4-dione
;
_journal_coeditor_code SJ2379
_journal_issue 11
_journal_name_full 'Acta Crystallographica Section E'
_journal_page_first o4425
_journal_page_last o4425
_journal_paper_doi 10.1107/S1600536807051653
_journal_volume 63
_journal_year 2007
_chemical_formula_iupac 'C10 H6 N2 O4 S'
_chemical_formula_moiety 'C10 H6 N2 O4 S'
_chemical_formula_sum 'C10 H6 N2 O4 S'
_chemical_formula_weight 250.23
_chemical_name_systematic
;
(Z)-5-(3-Nitrobenzylidene)-1,3-thiazolidine-2,4-dione
;
_space_group_IT_number 2
_symmetry_cell_setting triclinic
_symmetry_space_group_name_Hall '-P 1'
_symmetry_space_group_name_H-M 'P -1'
_atom_sites_solution_hydrogens geom
_atom_sites_solution_primary direct
_atom_sites_solution_secondary difmap
_audit_creation_method SHELXL-97
_cell_angle_alpha 117.41(3)
_cell_angle_beta 97.93(3)
_cell_angle_gamma 93.36(3)
_cell_formula_units_Z 2
_cell_length_a 4.7270(9)
_cell_length_b 10.936(2)
_cell_length_c 11.276(2)
_cell_measurement_reflns_used 25
_cell_measurement_temperature 293(2)
_cell_measurement_theta_max 13
_cell_measurement_theta_min 9
_cell_volume 507.6(2)
_computing_cell_refinement 'CAD-4 Software (Enraf--Nonius, 1989)'
_computing_data_collection 'CAD-4 Software (Enraf--Nonius, 1989)'
_computing_data_reduction 'XCAD4 (Harms & Wocadlo,1995)'
_computing_molecular_graphics 'SHELXTL (Siemens,1996)'
_computing_publication_material 'SHELXL97 (Sheldrick, 1997)'
_computing_structure_refinement 'SHELXL97 (Sheldrick, 1997)'
_computing_structure_solution 'SHELXS97 (Sheldrick, 1997)'
_diffrn_ambient_temperature 293(2)
_diffrn_measured_fraction_theta_full 0.999
_diffrn_measured_fraction_theta_max 0.999
_diffrn_measurement_device_type 'Enraf--Nonius CAD-4'
_diffrn_measurement_method \w/2\q
_diffrn_radiation_monochromator graphite
_diffrn_radiation_source 'fine-focus sealed tube'
_diffrn_radiation_type MoK\a
_diffrn_radiation_wavelength 0.71073
_diffrn_reflns_av_R_equivalents 0.0441
_diffrn_reflns_av_sigmaI/netI 0.0391
_diffrn_reflns_limit_h_max 5
_diffrn_reflns_limit_h_min -5
_diffrn_reflns_limit_k_max 11
_diffrn_reflns_limit_k_min -13
_diffrn_reflns_limit_l_max 13
_diffrn_reflns_limit_l_min 0
_diffrn_reflns_number 2246
_diffrn_reflns_theta_full 25.98
_diffrn_reflns_theta_max 25.98
_diffrn_reflns_theta_min 2.07
_diffrn_standards_decay_% 0
_diffrn_standards_interval_count 200
_diffrn_standards_interval_time 120
_diffrn_standards_number 3
_exptl_absorpt_coefficient_mu 0.323
_exptl_absorpt_correction_T_max 0.9684
_exptl_absorpt_correction_T_min 0.9093
_exptl_absorpt_correction_type psi-scan
_exptl_absorpt_process_details '(North <i>et al.</i>,  1968)'
_exptl_crystal_colour colorless
_exptl_crystal_density_diffrn 1.637
_exptl_crystal_density_method 'not measured'
_exptl_crystal_description block
_exptl_crystal_F_000 256
_exptl_crystal_size_max 0.30
_exptl_crystal_size_mid 0.10
_exptl_crystal_size_min 0.10
_refine_diff_density_max 0.667
_refine_diff_density_min -0.329
_refine_ls_extinction_method none
_refine_ls_goodness_of_fit_ref 1.007
_refine_ls_hydrogen_treatment constr
_refine_ls_matrix_type full
_refine_ls_number_parameters 154
_refine_ls_number_reflns 1992
_refine_ls_number_restraints 0
_refine_ls_restrained_S_all 1.007
_refine_ls_R_factor_all 0.1074
_refine_ls_R_factor_gt 0.0768
_refine_ls_shift/su_max 0.000
_refine_ls_shift/su_mean 0.000
_refine_ls_structure_factor_coef Fsqd
_refine_ls_weighting_details 'calc w=1/[\s^2^(Fo^2^)+(0.05P)^2^+1.7P] where P=(Fo^2^+2Fc^2^)/3'
_refine_ls_weighting_scheme calc
_refine_ls_wR_factor_gt 0.1658
_refine_ls_wR_factor_ref 0.1940
_reflns_number_gt 1409
_reflns_number_total 1992
_reflns_threshold_expression I>2\s(I)
_cod_data_source_file sj2379.cif
_cod_data_source_block I
_cod_depositor_comments
;
The following automatic conversions were performed:
'_symmetry_cell_setting' value 'Triclinic' changed to 'triclinic'
according to '/home/saulius/struct/CIF-dictionaries/cif_core.dic'
dictionary named 'cif_core.dic' version 2.4.1 from 2010-06-29.

Automatic conversion script
Id: cif_fix_enum 1527 2010-12-29 10:47:43Z saulius 

The following automatic conversions were performed:

'_symmetry_cell_setting' value 'Triclinic' changed to 'triclinic'
according to /home/saulius/struct/CIF-dictionaries/cif_core.dic
dictionary named 'cif_core.dic' version 2.4.1 from 2010-06-29.

Automatic conversion script
Id: cif_fix_values 1715 2011-07-08 13:25:40Z adriana 
;
_cod_database_code 2216134
_cod_database_fobs_code 2216134

loop_
_symmetry_equiv_pos_as_xyz
'x, y, z'
'-x, -y, -z'

loop_
_atom_site_type_symbol
_atom_site_label
_atom_site_fract_x
_atom_site_fract_y
_atom_site_fract_z
_atom_site_U_iso_or_equiv
_atom_site_adp_type
_atom_site_calc_flag
_atom_site_refinement_flags
_atom_site_occupancy
S S 0.3581(3) 0.59718(13) 0.63995(13) 0.0598(4) Uani d . 1
C C1 -0.3675(11) 0.2519(5) 0.7606(5) 0.0531(12) Uani d . 1
N N1 -0.5780(11) 0.2091(4) 0.8249(5) 0.0633(12) Uani d . 1
O O1 -0.6747(10) 0.0859(4) 0.7697(4) 0.0766(12) Uani d . 1
O O2 -0.6415(10) 0.2990(4) 0.9278(4) 0.0765(12) Uani d . 1
N N2 0.5030(10) 0.8520(4) 0.8274(4) 0.0593(11) Uani d . 1
H H2A 0.5898 0.9360 0.8731 0.071 Uiso calc R 1
C C2 -0.2926(12) 0.1520(5) 0.6454(5) 0.0568(13) Uani d . 1
H H2B -0.3610 0.0583 0.6112 0.068 Uiso calc R 1
O O3 0.7236(10) 0.7914(4) 0.6431(4) 0.0825(13) Uani d . 1
C C3 -0.1128(12) 0.1953(5) 0.5825(5) 0.0611(14) Uani d . 1
H H3A -0.0614 0.1303 0.5028 0.073 Uiso calc R 1
O O4 0.2315(9) 0.8721(3) 0.9849(4) 0.0656(11) Uani d . 1
C C4 -0.0071(12) 0.3341(5) 0.6359(5) 0.0567(13) Uani d . 1
H H4A 0.1131 0.3610 0.5908 0.068 Uiso calc R 1
C C5 -0.0757(11) 0.4342(5) 0.7550(5) 0.0501(12) Uani d . 1
C C6 -0.2752(11) 0.3898(5) 0.8169(5) 0.0533(12) Uani d . 1
H H6A -0.3393 0.4536 0.8934 0.064 Uiso calc R 1
C C7 0.0334(12) 0.5816(5) 0.8209(5) 0.0548(13) Uani d . 1
H H7A -0.0274 0.6345 0.9024 0.066 Uiso calc R 1
C C8 0.2062(11) 0.6537(5) 0.7841(5) 0.0502(11) Uani d . 1
C C9 0.5580(12) 0.7639(5) 0.7014(5) 0.0586(13) Uani d . 1
C C10 0.3069(12) 0.8021(5) 0.8776(5) 0.0549(12) Uani d . 1

loop_
_atom_site_aniso_label
_atom_site_aniso_U_11
_atom_site_aniso_U_22
_atom_site_aniso_U_33
_atom_site_aniso_U_12
_atom_site_aniso_U_13
_atom_site_aniso_U_23
S 0.0842(10) 0.0441(7) 0.0461(7) 0.0083(6) 0.0215(6) 0.0146(6)
C1 0.069(3) 0.037(2) 0.044(3) 0.008(2) 0.005(2) 0.012(2)
N1 0.091(3) 0.044(2) 0.058(3) 0.010(2) 0.010(2) 0.027(2)
O1 0.101(3) 0.044(2) 0.080(3) -0.002(2) 0.017(2) 0.027(2)
O2 0.112(3) 0.049(2) 0.073(3) 0.017(2) 0.043(2) 0.026(2)
N2 0.084(3) 0.035(2) 0.055(2) 0.017(2) 0.024(2) 0.0147(19)
C2 0.074(4) 0.035(2) 0.055(3) 0.008(2) 0.010(3) 0.017(2)
O3 0.113(3) 0.062(2) 0.078(3) 0.007(2) 0.052(3) 0.029(2)
C3 0.083(4) 0.038(3) 0.049(3) 0.005(2) 0.020(3) 0.008(2)
O4 0.096(3) 0.0364(18) 0.056(2) 0.0065(17) 0.032(2) 0.0109(16)
C4 0.076(4) 0.043(3) 0.046(3) 0.013(2) 0.019(2) 0.015(2)
C5 0.068(3) 0.033(2) 0.041(2) 0.012(2) 0.011(2) 0.0099(19)
C6 0.067(3) 0.040(3) 0.047(3) 0.017(2) 0.010(2) 0.015(2)
C7 0.077(4) 0.042(3) 0.040(3) 0.018(2) 0.014(2) 0.014(2)
C8 0.067(3) 0.036(2) 0.046(3) 0.013(2) 0.017(2) 0.015(2)
C9 0.070(3) 0.044(3) 0.057(3) 0.004(2) 0.013(3) 0.020(2)
C10 0.069(3) 0.045(3) 0.051(3) 0.015(2) 0.012(2) 0.022(2)

loop_
_atom_type_symbol
_atom_type_description
_atom_type_scat_dispersion_real
_atom_type_scat_dispersion_imag
_atom_type_scat_source
C C 0.0033 0.0016 'International Tables Vol C Tables 4.2.6.8 and 6.1.1.4'
H H 0.0000 0.0000 'International Tables Vol C Tables 4.2.6.8 and 6.1.1.4'
N N 0.0061 0.0033 'International Tables Vol C Tables 4.2.6.8 and 6.1.1.4'
O O 0.0106 0.0060 'International Tables Vol C Tables 4.2.6.8 and 6.1.1.4'
S S 0.1246 0.1234 'International Tables Vol C Tables 4.2.6.8 and 6.1.1.4'

loop_
_geom_angle_atom_site_label_1
_geom_angle_atom_site_label_2
_geom_angle_atom_site_label_3
_geom_angle
C8 S C9 91.7(2)
C6 C1 C2 124.7(5)
C6 C1 N1 116.8(4)
C2 C1 N1 118.4(4)
O2 N1 O1 125.4(5)
O2 N1 C1 117.7(4)
O1 N1 C1 116.9(4)
C10 N2 C9 117.8(4)
C10 N2 H2A 121.1
C9 N2 H2A 121.1
C1 C2 C3 117.3(5)
C1 C2 H2B 121.3
C3 C2 H2B 121.3
C2 C3 C4 120.9(5)
C2 C3 H3A 119.6
C4 C3 H3A 119.6
C3 C4 C5 121.5(5)
C3 C4 H4A 119.3
C5 C4 H4A 119.3
C4 C5 C6 117.6(4)
C4 C5 C7 125.2(5)
C6 C5 C7 117.2(4)
C1 C6 C5 117.9(5)
C1 C6 H6A 121.1
C5 C6 H6A 121.1
C8 C7 C5 130.8(5)
C8 C7 H7A 114.6
C5 C7 H7A 114.6
C7 C8 C10 119.5(4)
C7 C8 S 129.5(4)
C10 C8 S 110.9(4)
O3 C9 N2 126.1(5)
O3 C9 S 124.4(4)
N2 C9 S 109.4(4)
O4 C10 N2 123.6(5)
O4 C10 C8 126.3(5)
N2 C10 C8 110.1(4)

loop_
_geom_bond_atom_site_label_1
_geom_bond_atom_site_label_2
_geom_bond_distance
S C8 1.729(5)
S C9 1.775(5)
C1 C6 1.353(7)
C1 C2 1.368(7)
C1 N1 1.482(7)
N1 O2 1.218(6)
N1 O1 1.220(5)
N2 C10 1.359(7)
N2 C9 1.374(6)
N2 H2A 0.8600
C2 C3 1.371(7)
C2 H2B 0.9300
O3 C9 1.197(6)
C3 C4 1.379(7)
C3 H3A 0.9300
O4 C10 1.215(6)
C4 C5 1.384(6)
C4 H4A 0.9300
C5 C6 1.433(7)
C5 C7 1.453(6)
C6 H6A 0.9300
C7 C8 1.334(7)
C7 H7A 0.9300
C8 C10 1.472(7)

loop_
_geom_hbond_atom_site_label_D
_geom_hbond_atom_site_label_H
_geom_hbond_atom_site_label_A
_geom_hbond_site_symmetry_A
_geom_hbond_distance_DH
_geom_hbond_distance_HA
_geom_hbond_distance_DA
_geom_hbond_angle_DHA
N2 H2A O4 2_677 0.86 2.00 2.846(6) 167.00
C4 H4A S . 0.93 2.54 3.246(6) 132.00
C6 H6A O2 2_467 0.93 2.54 3.387(7) 152.00
C7 H7A O4 . 0.93 2.49 2.856(7) 104.00
C7 H7A O2 2_467 0.93 2.51 3.390(7) 157.00

loop_
_geom_torsion_atom_site_label_1
_geom_torsion_atom_site_label_2
_geom_torsion_atom_site_label_3
_geom_torsion_atom_site_label_4
_geom_torsion
C6 C1 N1 O2 -3.9(7)
C2 C1 N1 O2 179.6(5)
C6 C1 N1 O1 175.7(5)
C2 C1 N1 O1 -0.7(7)
C6 C1 C2 C3 -0.5(8)
N1 C1 C2 C3 175.6(5)
C1 C2 C3 C4 1.6(9)
C2 C3 C4 C5 0.6(9)
C3 C4 C5 C6 -3.7(8)
C3 C4 C5 C7 177.8(5)
C2 C1 C6 C5 -2.6(8)
N1 C1 C6 C5 -178.8(4)
C4 C5 C6 C1 4.6(7)
C7 C5 C6 C1 -176.7(5)
C4 C5 C7 C8 2.5(9)
C6 C5 C7 C8 -176.0(5)
C5 C7 C8 C10 -174.0(5)
C5 C7 C8 S 1.8(9)
C9 S C8 C7 -175.0(5)
C9 S C8 C10 1.2(4)
C10 N2 C9 O3 -180.0(6)
C10 N2 C9 S -3.0(6)
C8 S C9 O3 177.9(6)
C8 S C9 N2 0.9(4)
C9 N2 C10 O4 -176.6(5)
C9 N2 C10 C8 3.9(7)
C7 C8 C10 O4 -5.8(9)
S C8 C10 O4 177.6(5)
C7 C8 C10 N2 173.6(5)
S C8 C10 N2 -3.0(6)

loop_
_cod_related_entry_id
_cod_related_entry_database
_cod_related_entry_code
1 ChemSpider 1275550
